data_4115909
loop_
_publ_author_name
'Sudha Kumaraswamy'
'C. Muthiah'
'K. C. Kumara Swamy'

_publ_section_title
;
 Characterization of Stereoisomers of Spirophosphoranes Bearing an
 Eight-Membered Ring: Implications on Apicophilicity in Trigonal
 Bipyramidal Phosphorus
;
_journal_name_full 'Journal of the American Chemical Society'
_journal_page_first 964
_journal_page_last 965
_journal_paper_doi 10.1021/ja992304v
_journal_volume 122
_journal_year 2000
_chemical_formula_sum 'C47 H45 Cl4 N O4 P2'
_chemical_formula_weight 891.58
_chemical_name_systematic
; 
 ? 
;
_space_group_IT_number 14
_symmetry_cell_setting monoclinic
_symmetry_space_group_name_Hall '-P 2yn'
_symmetry_space_group_name_H-M 'P 1 21/n 1'
_atom_sites_solution_hydrogens geom
_atom_sites_solution_primary direct
_atom_sites_solution_secondary difmap
_audit_creation_method SHELXL-97
_cell_angle_alpha 90.00
_cell_angle_beta 91.01(2)
_cell_angle_gamma 90.00
_cell_formula_units_Z 4
_cell_length_a 12.205(3)
_cell_length_b 26.860(3)
_cell_length_c 14.048(3)
_cell_measurement_temperature 293(2)
_cell_volume 4604.6(16)
_computing_structure_refinement 'SHELXL-97 (Sheldrick, 1997)'
_computing_structure_solution 'SHELXS-97 (Sheldrick, 1990)'
_diffrn_ambient_temperature 293(2)
_diffrn_measured_fraction_theta_full 0.975
_diffrn_measured_fraction_theta_max 0.975
_diffrn_radiation_monochromator graphite
_diffrn_radiation_source 'fine-focus sealed tube'
_diffrn_radiation_type MoK\a
_diffrn_radiation_wavelength 0.71073
_diffrn_reflns_av_R_equivalents 0.0699
_diffrn_reflns_av_sigmaI/netI 0.0744
_diffrn_reflns_limit_h_max 14
_diffrn_reflns_limit_h_min 0
_diffrn_reflns_limit_k_max 31
_diffrn_reflns_limit_k_min 0
_diffrn_reflns_limit_l_max 16
_diffrn_reflns_limit_l_min -16
_diffrn_reflns_number 8465
_diffrn_reflns_theta_full 24.98
_diffrn_reflns_theta_max 24.98
_diffrn_reflns_theta_min 1.52
_exptl_absorpt_coefficient_mu 0.369
_exptl_crystal_density_diffrn 1.286
_exptl_crystal_F_000 1856
_exptl_crystal_size_max 0.4
_exptl_crystal_size_mid 0.3
_exptl_crystal_size_min 0.2
_refine_diff_density_max 0.403
_refine_diff_density_min -0.473
_refine_diff_density_rms 0.090
_refine_ls_extinction_coef 0.0000(4)
_refine_ls_extinction_expression Fc^*^=kFc[1+0.001xFc^2^\l^3^/sin(2\q)]^-1/4^
_refine_ls_extinction_method SHELXL
_refine_ls_goodness_of_fit_ref 1.040
_refine_ls_hydrogen_treatment mixed
_refine_ls_matrix_type full
_refine_ls_number_parameters 532
_refine_ls_number_reflns 3758
_refine_ls_number_restraints 0
_refine_ls_restrained_S_all 1.040
_refine_ls_R_factor_all 0.1645
_refine_ls_R_factor_gt 0.0792
_refine_ls_shift/su_max 0.000
_refine_ls_shift/su_mean 0.000
_refine_ls_structure_factor_coef Fsqd
_refine_ls_weighting_details 'w=1/[\s^2^(Fo^2^)+(0.1242P)^2^+10.6274P] where P=(Fo^2^+2Fc^2^)/3'
_refine_ls_weighting_scheme calc
_refine_ls_wR_factor_gt 0.2158
_refine_ls_wR_factor_ref 0.2911
_reflns_number_gt 3758
_reflns_number_total 8071
_reflns_threshold_expression >2sigma(I)
_cod_data_source_file ja992304v_7.cif
_cod_data_source_block compound1o(Kumara_Swamy)
_cod_depositor_comments
;
The following automatic conversions were performed:

'_refine_ls_weighting_scheme' value 'calc
w=1/[\s^2^(Fo^2^)+(0.1242P)^2^+10.6274P] where P=(Fo^2^+2Fc^2^)/3'
was changed to 'calc'. New tag '_refine_ls_weighting_details' was
created. The value of the new tag was set to
'w=1/[\s^2^(Fo^2^)+(0.1242P)^2^+10.6274P] where P=(Fo^2^+2Fc^2^)/3'.

Automatic conversion script
Id: cif_fix_values 3143 2015-03-26 13:38:13Z robertas 
;
_cod_original_cell_volume 4604.8(15)
_cod_database_code 4115909

loop_
_symmetry_equiv_pos_as_xyz
'x, y, z'
'-x+1/2, y+1/2, -z+1/2'
'-x, -y, -z'
'x-1/2, -y-1/2, z-1/2'

loop_
_atom_site_label
_atom_site_type_symbol
_atom_site_fract_x
_atom_site_fract_y
_atom_site_fract_z
_atom_site_U_iso_or_equiv
_atom_site_adp_type
_atom_site_occupancy
_atom_site_calc_flag
_atom_site_refinement_flags
_atom_site_disorder_assembly
P1 P 0.05036(15) 0.13903(6) 0.18936(12) 0.0438(5) Uani 1 d . .
P2 P 0.15335(15) 0.18256(6) 0.01833(12) 0.0452(5) Uani 1 d . .
Cl1 Cl 0.27973(19) 0.08675(9) 0.43835(16) 0.0797(7) Uani 1 d . .
Cl2 Cl 0.4056(3) -0.01234(11) 0.3850(2) 0.1223(11) Uani 1 d . ..
Cl3 Cl 0.3606(3) -0.06100(10) 0.1849(3) 0.1299(12) Uani 1 d . .
Cl4 Cl 0.1901(3) -0.01226(9) 0.0425(2) 0.1028(10) Uani 1 d . .
O1 O -0.0603(4) 0.10715(16) 0.1873(3) 0.0527(12) Uani 1 d . .
O2 O 0.0052(3) 0.18052(14) 0.2670(3) 0.0432(10) Uani 1 d . .
O3 O 0.1370(4) 0.12287(15) 0.2757(3) 0.0473(11) Uani 1 d . .
O4 O 0.1035(4) 0.08599(17) 0.1225(3) 0.0606(14) Uani 1 d . .
N N 0.0788(5) 0.17744(19) 0.1079(4) 0.0496(14) Uani 1 d . .
C1 C -0.1621(6) 0.1166(3) 0.2285(5) 0.057(2) Uani 1 d . .
C2 C -0.2080(8) 0.0793(3) 0.2864(6) 0.074(3) Uani 1 d . .
C3 C -0.3108(8) 0.0896(4) 0.3203(7) 0.088(3) Uani 1 d . .
H3 H -0.3435 0.0656 0.3581 0.105 Uiso 1 calc R .
C4 C -0.3689(7) 0.1324(5) 0.3028(7) 0.085(3) Uani 1 d . .
C5 C -0.3212(7) 0.1662(3) 0.2461(6) 0.075(2) Uani 1 d . .
H5 H -0.3584 0.1957 0.2336 0.090 Uiso 1 calc R .
C6 C -0.2190(5) 0.1592(3) 0.2049(5) 0.0551(19) Uani 1 d . .
C7 C -0.1734(6) 0.1979(3) 0.1397(5) 0.0547(18) Uani 1 d . .
H7A H -0.1245 0.1818 0.0956 0.066 Uiso 1 calc R .
H7B H -0.2332 0.2124 0.1028 0.066 Uiso 1 calc R .
C8 C -0.1116(6) 0.2394(2) 0.1898(4) 0.0487(16) Uani 1 d . .
C9 C -0.1466(7) 0.2882(3) 0.1747(5) 0.060(2) Uani 1 d . .
H9 H -0.2063 0.2947 0.1345 0.072 Uiso 1 calc R .
C10 C -0.0919(6) 0.3271(3) 0.2198(5) 0.0551(18) Uani 1 d . .
C11 C -0.0070(7) 0.3165(2) 0.2793(5) 0.059(2) Uani 1 d . .
H11 H 0.0271 0.3430 0.3106 0.070 Uiso 1 calc R .
C12 C 0.0344(5) 0.2679(2) 0.2978(4) 0.0428(15) Uani 1 d . .
C13 C -0.0247(5) 0.2297(2) 0.2488(4) 0.0379(14) Uani 1 d . .
C14 C -0.1469(9) 0.0302(3) 0.3089(7) 0.087(3) Uani 1 d . .
C15 C -0.1196(13) 0.0025(4) 0.2181(8) 0.141(6) Uani 1 d . .
H15A H -0.0598 0.0188 0.1874 0.212 Uiso 1 calc R .
H15B H -0.1825 0.0023 0.1761 0.212 Uiso 1 calc R .
H15C H -0.0993 -0.0312 0.2333 0.212 Uiso 1 calc R .
C16 C -0.0487(10) 0.0404(4) 0.3704(8) 0.112(4) Uani 1 d . .
H16A H -0.0067 0.0668 0.3430 0.168 Uiso 1 calc R .
H16B H -0.0045 0.0109 0.3751 0.168 Uiso 1 calc R .
H16C H -0.0717 0.0501 0.4328 0.168 Uiso 1 calc R .
C17 C -0.2186(12) -0.0058(4) 0.3689(9) 0.153(6) Uani 1 d . .
H17A H -0.1834 -0.0377 0.3731 0.229 Uiso 1 calc R .
H17B H -0.2893 -0.0095 0.3387 0.229 Uiso 1 calc R .
H17C H -0.2270 0.0076 0.4317 0.229 Uiso 1 calc R .
C18 C -0.4791(8) 0.1414(5) 0.3466(8) 0.130(5) Uani 1 d . .
H18A H -0.5275 0.1143 0.3308 0.195 Uiso 1 calc R .
H18B H -0.5095 0.1719 0.3224 0.195 Uiso 1 calc R .
H18C H -0.4705 0.1436 0.4145 0.195 Uiso 1 calc R .
C19 C -0.1307(9) 0.3806(3) 0.1994(7) 0.092(3) Uani 1 d . .
H19A H -0.1943 0.3877 0.2363 0.138 Uiso 1 calc R .
H19B H -0.1487 0.3840 0.1329 0.138 Uiso 1 calc R .
H19C H -0.0733 0.4036 0.2163 0.138 Uiso 1 calc R .
C20 C 0.1348(6) 0.2600(2) 0.3608(5) 0.0500(17) Uani 1 d . .
C21 C 0.1117(7) 0.2237(3) 0.4423(5) 0.070(2) Uani 1 d . .
H21A H 0.0557 0.2373 0.4819 0.105 Uiso 1 calc R .
H21B H 0.1774 0.2188 0.4797 0.105 Uiso 1 calc R .
H21C H 0.0875 0.1924 0.4165 0.105 Uiso 1 calc R .
C22 C 0.2300(7) 0.2398(3) 0.3006(6) 0.077(2) Uani 1 d . .
H22A H 0.2078 0.2094 0.2700 0.115 Uiso 1 calc R .
H22B H 0.2925 0.2335 0.3413 0.115 Uiso 1 calc R .
H22C H 0.2488 0.2640 0.2533 0.115 Uiso 1 calc R .
C23 C 0.1769(8) 0.3090(3) 0.4054(7) 0.082(3) Uani 1 d . .
H23A H 0.1854 0.3335 0.3564 0.122 Uiso 1 calc R .
H23B H 0.2462 0.3033 0.4368 0.122 Uiso 1 calc R .
H23C H 0.1250 0.3208 0.4509 0.122 Uiso 1 calc R .
C24 C 0.1945(6) 0.0804(3) 0.2624(5) 0.0520(18) Uani 1 d . .
C25 C 0.2619(6) 0.0593(3) 0.3276(6) 0.061(2) Uani 1 d . .
C26 C 0.3201(8) 0.0152(3) 0.3046(7) 0.083(3) Uani 1 d . .
C27 C 0.2943(7) -0.0063(3) 0.2141(8) 0.079(3) Uani 1 d . .
C28 C 0.2219(8) 0.0149(3) 0.1510(6) 0.071(2) Uani 1 d . .
C29 C 0.1714(6) 0.0596(2) 0.1743(6) 0.0576(19) Uani 1 d . .
C30 C 0.2012(6) 0.2462(2) 0.0156(4) 0.0460(16) Uani 1 d . .
C31 C 0.2893(6) 0.2610(3) -0.0361(5) 0.061(2) Uani 1 d . .
H31 H 0.3271 0.2376 -0.0717 0.073 Uiso 1 calc R .
C32 C 0.3231(8) 0.3102(3) -0.0364(6) 0.076(2) Uani 1 d . .
H32 H 0.3836 0.3197 -0.0713 0.091 Uiso 1 calc R .
C33 C 0.2668(8) 0.3445(3) 0.0151(6) 0.074(2) Uani 1 d . .
H33 H 0.2900 0.3775 0.0157 0.089 Uiso 1 calc R .
C34 C 0.1775(8) 0.3313(3) 0.0655(6) 0.070(2) Uani 1 d . .
H34 H 0.1402 0.3551 0.1004 0.084 Uiso 1 calc R .
C35 C 0.1414(8) 0.2816(3) 0.0651(5) 0.069(2) Uani 1 d . .
H35 H 0.0785 0.2726 0.0974 0.083 Uiso 1 calc R .
C36 C 0.2752(6) 0.1450(3) 0.0174(5) 0.0490(16) Uani 1 d . .
C37 C 0.2898(6) 0.1063(3) -0.0453(6) 0.064(2) Uani 1 d . .
H37 H 0.2363 0.0994 -0.0914 0.077 Uiso 1 calc R .
C38 C 0.3845(8) 0.0774(4) -0.0399(7) 0.088(3) Uani 1 d . .
H38 H 0.3935 0.0518 -0.0837 0.105 Uiso 1 calc R .
C39 C 0.4616(8) 0.0851(4) 0.0253(8) 0.091(3) Uani 1 d . .
H39 H 0.5235 0.0649 0.0284 0.109 Uiso 1 calc R .
C40 C 0.4486(9) 0.1228(4) 0.0873(8) 0.098(3) Uani 1 d . .
H40 H 0.5030 0.1286 0.1332 0.118 Uiso 1 calc R .
C41 C 0.3563(7) 0.1533(4) 0.0850(7) 0.079(3) Uani 1 d . .
H41 H 0.3494 0.1790 0.1288 0.095 Uiso 1 calc R .
C42 C 0.0779(6) 0.1696(3) -0.0896(4) 0.0485(16) Uani 1 d . .
C43 C -0.0005(8) 0.1334(3) -0.0917(6) 0.075(2) Uani 1 d . .
H43 H -0.0164 0.1158 -0.0367 0.090 Uiso 1 calc R .
C44 C -0.0567(9) 0.1228(4) -0.1765(8) 0.092(3) Uani 1 d . .
H44 H -0.1094 0.0978 -0.1780 0.111 Uiso 1 calc R .
C45 C -0.0355(9) 0.1482(4) -0.2551(7) 0.093(3) Uani 1 d . .
H45 H -0.0743 0.1411 -0.3110 0.111 Uiso 1 calc R .
C46 C 0.0404(10) 0.1839(5) -0.2550(7) 0.114(4) Uani 1 d . .
H46 H 0.0537 0.2015 -0.3106 0.136 Uiso 1 calc R .
C47 C 0.0986(9) 0.1946(4) -0.1740(6) 0.092(3) Uani 1 d . .
H47 H 0.1527 0.2189 -0.1752 0.111 Uiso 1 calc R .

loop_
_atom_site_aniso_label
_atom_site_aniso_U_11
_atom_site_aniso_U_22
_atom_site_aniso_U_33
_atom_site_aniso_U_23
_atom_site_aniso_U_13
_atom_site_aniso_U_12
P1 0.0568(11) 0.0339(9) 0.0411(9) -0.0001(7) 0.0132(8) -0.0016(8)
P2 0.0546(11) 0.0436(10) 0.0379(9) 0.0029(7) 0.0130(8) -0.0018(8)
Cl1 0.0865(15) 0.0827(15) 0.0700(14) 0.0188(11) 0.0062(11) 0.0130(12)
Cl2 0.115(2) 0.097(2) 0.155(3) 0.0358(19) 0.002(2) 0.0527(17)
Cl3 0.132(2) 0.0612(16) 0.198(3) -0.0093(18) 0.042(2) 0.0402(16)
Cl4 0.148(2) 0.0585(13) 0.1033(19) -0.0244(13) 0.0476(17) -0.0006(14)
O1 0.074(3) 0.037(2) 0.048(3) -0.005(2) 0.016(2) -0.011(2)
O2 0.058(3) 0.029(2) 0.043(2) 0.0018(18) 0.015(2) 0.0008(19)
O3 0.054(3) 0.036(2) 0.052(3) 0.002(2) 0.011(2) 0.008(2)
O4 0.089(4) 0.041(3) 0.053(3) -0.005(2) 0.028(3) 0.003(3)
N 0.067(4) 0.038(3) 0.045(3) 0.006(2) 0.024(3) -0.002(3)
C1 0.065(5) 0.060(5) 0.047(4) -0.018(4) 0.015(4) -0.028(4)
C2 0.092(7) 0.065(5) 0.066(5) -0.013(4) 0.025(5) -0.044(5)
C3 0.082(7) 0.101(7) 0.082(6) -0.033(6) 0.041(6) -0.059(6)
C4 0.049(5) 0.112(8) 0.093(7) -0.039(6) 0.023(5) -0.026(5)
C5 0.055(5) 0.083(6) 0.088(6) -0.035(5) -0.004(5) -0.013(4)
C6 0.043(4) 0.077(5) 0.045(4) -0.023(4) -0.001(3) -0.015(4)
C7 0.051(4) 0.063(5) 0.050(4) -0.002(4) -0.006(3) -0.001(4)
C8 0.064(4) 0.046(4) 0.036(3) -0.002(3) 0.009(3) -0.002(3)
C9 0.078(5) 0.062(5) 0.040(4) 0.002(3) -0.012(4) 0.017(4)
C10 0.061(5) 0.054(4) 0.051(4) 0.003(3) 0.000(4) 0.011(4)
C11 0.089(6) 0.035(4) 0.052(4) -0.010(3) 0.010(4) -0.008(4)
C12 0.048(4) 0.045(4) 0.036(3) 0.000(3) 0.009(3) -0.006(3)
C13 0.039(3) 0.041(3) 0.034(3) 0.007(3) 0.007(3) 0.004(3)
C14 0.118(8) 0.058(5) 0.086(7) -0.005(5) 0.033(6) -0.037(5)
C15 0.253(17) 0.052(6) 0.121(9) -0.027(6) 0.074(10) -0.023(8)
C16 0.159(11) 0.073(6) 0.106(8) 0.038(6) 0.049(8) 0.002(7)
C17 0.238(15) 0.085(8) 0.139(10) 0.003(7) 0.097(11) -0.077(9)
C18 0.072(7) 0.205(14) 0.114(9) -0.046(9) 0.033(6) -0.035(8)
C19 0.142(10) 0.046(5) 0.088(6) 0.014(4) -0.001(6) 0.027(6)
C20 0.060(4) 0.044(4) 0.045(4) 0.002(3) -0.006(3) -0.008(3)
C21 0.096(6) 0.059(5) 0.055(5) 0.009(4) -0.017(4) -0.013(4)
C22 0.074(6) 0.063(5) 0.094(6) 0.004(4) 0.008(5) -0.011(4)
C23 0.095(7) 0.063(5) 0.086(6) -0.010(5) -0.026(5) -0.016(5)
C24 0.052(4) 0.040(4) 0.064(5) 0.009(4) 0.015(4) 0.001(3)
C25 0.050(5) 0.055(4) 0.079(5) 0.014(4) 0.024(4) 0.006(4)
C26 0.088(7) 0.069(6) 0.092(7) 0.026(5) 0.019(6) 0.020(5)
C27 0.070(6) 0.047(5) 0.122(8) 0.016(5) 0.041(6) 0.015(4)
C28 0.093(6) 0.041(4) 0.082(6) -0.001(4) 0.040(5) -0.002(4)
C29 0.072(5) 0.039(4) 0.062(5) 0.009(4) 0.021(4) 0.003(4)
C30 0.055(4) 0.049(4) 0.034(3) 0.007(3) 0.003(3) -0.009(3)
C31 0.072(5) 0.058(5) 0.054(4) 0.006(4) 0.012(4) -0.009(4)
C32 0.090(6) 0.072(6) 0.065(5) 0.015(5) 0.012(5) -0.027(5)
C33 0.110(7) 0.052(5) 0.059(5) 0.013(4) 0.007(5) -0.025(5)
C34 0.099(7) 0.054(5) 0.056(5) 0.002(4) 0.020(5) -0.007(5)
C35 0.103(6) 0.050(5) 0.057(5) 0.008(4) 0.027(4) -0.008(4)
C36 0.056(4) 0.047(4) 0.044(4) 0.008(3) 0.004(3) -0.007(3)
C37 0.060(5) 0.076(5) 0.057(5) -0.001(4) 0.007(4) 0.008(4)
C38 0.094(7) 0.075(6) 0.096(7) -0.003(5) 0.037(6) 0.030(5)
C39 0.072(6) 0.114(9) 0.088(7) 0.026(7) 0.003(6) 0.037(6)
C40 0.093(8) 0.113(9) 0.088(7) -0.001(7) -0.018(6) 0.010(7)
C41 0.071(6) 0.092(7) 0.074(6) -0.007(5) 0.005(5) 0.011(5)
C42 0.057(4) 0.054(4) 0.035(3) 0.004(3) 0.002(3) 0.003(3)
C43 0.092(7) 0.071(6) 0.062(5) -0.003(4) 0.017(5) -0.011(5)
C44 0.087(7) 0.094(7) 0.095(8) -0.013(6) -0.008(6) -0.023(6)
C45 0.092(7) 0.117(8) 0.069(6) -0.008(6) -0.037(6) -0.003(7)
C46 0.135(11) 0.141(10) 0.064(6) 0.023(6) -0.032(7) -0.053(9)
C47 0.121(8) 0.097(7) 0.058(6) 0.016(5) -0.012(5) -0.041(6)

loop_
_atom_type_symbol
_atom_type_description
_atom_type_scat_dispersion_real
_atom_type_scat_dispersion_imag
_atom_type_scat_source
C C 0.0033 0.0016 'International Tables Vol C Tables 4.2.6.8 and 6.1.1.4'
H H 0.0000 0.0000 'International Tables Vol C Tables 4.2.6.8 and 6.1.1.4'
Cl Cl 0.1484 0.1585 'International Tables Vol C Tables 4.2.6.8 and 6.1.1.4'
N N 0.0061 0.0033 'International Tables Vol C Tables 4.2.6.8 and 6.1.1.4'
O O 0.0106 0.0060 'International Tables Vol C Tables 4.2.6.8 and 6.1.1.4'
P P 0.1023 0.0942 'International Tables Vol C Tables 4.2.6.8 and 6.1.1.4'

loop_
_geom_angle_atom_site_label_1
_geom_angle_atom_site_label_2
_geom_angle_atom_site_label_3
_geom_angle
N P1 O1 122.1(3)
N P1 O3 123.8(3)
O1 P1 O3 113.7(2)
N P1 O2 96.7(2)
O1 P1 O2 94.6(2)
O3 P1 O2 84.8(2)
N P1 O4 93.0(2)
O1 P1 O4 83.1(2)
O3 P1 O4 86.8(2)
O2 P1 O4 169.7(2)
N P2 C36 116.6(3)
N P2 C42 111.3(3)
C36 P2 C42 107.3(3)
N P2 C30 106.9(3)
C36 P2 C30 105.3(3)
C42 P2 C30 109.1(3)
C1 O1 P1 130.5(4)
C13 O2 P1 127.3(4)
C24 O3 P1 116.5(4)
C29 O4 P1 111.3(4)
P2 N P1 140.6(4)
C6 C1 O1 119.8(6)
C6 C1 C2 121.7(7)
O1 C1 C2 118.2(8)
C3 C2 C1 115.3(9)
C3 C2 C14 122.7(8)
C1 C2 C14 121.9(8)
C2 C3 C4 125.3(9)
C5 C4 C3 116.3(8)
C5 C4 C18 122.1(11)
C3 C4 C18 121.5(11)
C4 C5 C6 123.6(9)
C1 C6 C5 117.5(8)
C1 C6 C7 122.2(6)
C5 C6 C7 120.3(8)
C8 C7 C6 114.5(6)
C13 C8 C9 120.4(6)
C13 C8 C7 121.3(6)
C9 C8 C7 118.3(6)
C10 C9 C8 119.7(7)
C11 C10 C9 118.7(7)
C11 C10 C19 123.0(7)
C9 C10 C19 118.3(7)
C10 C11 C12 125.1(7)
C11 C12 C13 113.4(6)
C11 C12 C20 121.1(6)
C13 C12 C20 125.4(6)
C8 C13 O2 119.5(6)
C8 C13 C12 122.6(6)
O2 C13 C12 117.8(5)
C16 C14 C15 113.0(10)
C16 C14 C2 110.0(7)
C15 C14 C2 111.0(9)
C16 C14 C17 104.7(10)
C15 C14 C17 106.4(8)
C2 C14 C17 111.5(9)
C12 C20 C21 111.6(6)
C12 C20 C23 112.2(6)
C21 C20 C23 107.6(6)
C12 C20 C22 109.8(6)
C21 C20 C22 109.7(6)
C23 C20 C22 105.9(6)
O3 C24 C25 125.0(7)
O3 C24 C29 111.4(6)
C25 C24 C29 123.6(7)
C24 C25 C26 119.9(8)
C24 C25 Cl1 119.9(6)
C26 C25 Cl1 120.2(7)
C25 C26 C27 115.9(8)
C25 C26 Cl2 121.1(8)
C27 C26 Cl2 122.7(7)
C28 C27 C26 122.7(8)
C28 C27 Cl3 120.0(8)
C26 C27 Cl3 117.3(8)
C27 C28 C29 119.4(8)
C27 C28 Cl4 122.0(7)
C29 C28 Cl4 118.6(8)
O4 C29 C24 113.5(6)
O4 C29 C28 128.1(8)
C24 C29 C28 118.3(8)
C31 C30 C35 119.4(7)
C31 C30 P2 122.9(6)
C35 C30 P2 117.6(5)
C30 C31 C32 121.1(8)
C33 C32 C31 119.3(8)
C34 C33 C32 121.1(8)
C33 C34 C35 120.1(8)
C34 C35 C30 118.9(7)
C37 C36 C41 117.6(7)
C37 C36 P2 123.0(6)
C41 C36 P2 119.3(6)
C36 C37 C38 120.2(8)
C39 C38 C37 122.1(9)
C38 C39 C40 118.5(9)
C39 C40 C41 122.1(10)
C36 C41 C40 119.5(9)
C43 C42 C47 117.6(7)
C43 C42 P2 120.5(6)
C47 C42 P2 121.9(6)
C42 C43 C44 120.0(8)
C45 C44 C43 120.4(9)
C46 C45 C44 120.9(9)
C45 C46 C47 120.4(10)
C46 C47 C42 120.7(9)

loop_
_geom_bond_atom_site_label_1
_geom_bond_atom_site_label_2
_geom_bond_distance
P1 N 1.584(5)
P1 O1 1.599(5)
P1 O3 1.653(5)
P1 O2 1.660(4)
P1 O4 1.832(5)
P2 N 1.571(5)
P2 C36 1.797(7)
P2 C42 1.794(7)
P2 C30 1.807(7)
Cl1 C25 1.732(9)
Cl2 C26 1.695(10)
Cl3 C27 1.730(8)
Cl4 C28 1.728(9)
O1 C1 1.402(8)
O2 C13 1.391(7)
O3 C24 1.355(8)
O4 C29 1.303(9)
C1 C6 1.377(11)
C1 C2 1.413(10)
C2 C3 1.379(13)
C2 C14 1.543(14)
C3 C4 1.370(14)
C4 C5 1.346(13)
C4 C18 1.508(12)
C5 C6 1.397(10)
C6 C7 1.500(10)
C7 C8 1.511(9)
C8 C13 1.361(9)
C8 C9 1.394(9)
C9 C10 1.388(10)
C10 C11 1.351(10)
C10 C19 1.538(10)
C11 C12 1.422(9)
C12 C13 1.425(9)
C12 C20 1.513(9)
C14 C16 1.490(14)
C14 C15 1.520(13)
C14 C17 1.561(11)
C20 C21 1.533(10)
C20 C23 1.543(10)
C20 C22 1.546(11)
C24 C25 1.344(10)
C24 C29 1.382(10)
C25 C26 1.421(11)
C26 C27 1.427(14)
C27 C28 1.365(13)
C28 C29 1.393(10)
C30 C31 1.368(9)
C30 C35 1.393(10)
C31 C32 1.383(11)
C32 C33 1.366(12)
C33 C34 1.358(11)
C34 C35 1.404(10)
C36 C37 1.377(10)
C36 C41 1.378(11)
C37 C38 1.393(11)
C38 C39 1.318(13)
C39 C40 1.347(14)
C40 C41 1.394(13)
C42 C43 1.364(11)
C42 C47 1.391(10)
C43 C44 1.393(13)
C44 C45 1.328(13)
C45 C46 1.332(13)
C46 C47 1.361(12)

loop_
_cod_related_entry_id
_cod_related_entry_database
_cod_related_entry_code
1 ChemSpider 10461532
